data_1559199
loop_
_publ_author_name
'Fang, Zhuangjie'
'Jiang, Xiaodong'
'Zhang, Qingbo'
'Zhang, Liping'
'Zhang, Wenjun'
'Yang, Chunfang'
'Zhang, Haibo'
'Zhu, Yiguang'
'Zhang, Changsheng'

_publ_section_title
;
 <i>S</i>-Bridged Thioether and Structure-Diversified Angucyclinone
 Derivatives from the South China Sea-Derived <i>Micromonospora
 echinospora</i> SCSIO 04089.
;
_journal_name_full 'Journal of natural products'
_journal_paper_doi 10.1021/acs.jnatprod.0c00719
_journal_year 2020
_chemical_absolute_configuration ad
_chemical_formula_moiety '2(C20 H18 O7 S)'
_chemical_formula_sum 'C40 H36 O14 S2'
_chemical_formula_weight 804.81
_space_group_crystal_system orthorhombic
_space_group_IT_number 19
_space_group_name_Hall 'P 2ac 2ab'
_space_group_name_H-M_alt 'P 21 21 21'
_atom_sites_solution_hydrogens geom
_atom_sites_solution_primary dual
_audit_creation_date 2020-08-31
_audit_creation_method
;
Olex2 1.2
(compiled 2018.05.29 svn.r3508 for OlexSys, GUI svn.r5506)
;
_cell_angle_alpha 90
_cell_angle_beta 90
_cell_angle_gamma 90
_cell_formula_units_Z 4
_cell_length_a 7.05620(10)
_cell_length_b 20.57850(10)
_cell_length_c 24.1665(3)
_cell_measurement_reflns_used 19528
_cell_measurement_temperature 100.01(10)
_cell_measurement_theta_max 79.0240
_cell_measurement_theta_min 3.6870
_cell_volume 3509.12(7)
_computing_cell_refinement 'CrysAlisPro 1.171.39.28b (Rigaku OD, 2015)'
_computing_data_collection 'CrysAlisPro 1.171.39.28b (Rigaku OD, 2015)'
_computing_data_reduction 'CrysAlisPro 1.171.39.28b (Rigaku OD, 2015)'
_computing_molecular_graphics 'Olex2 (Dolomanov et al., 2009)'
_computing_publication_material 'Olex2 (Dolomanov et al., 2009)'
_computing_structure_refinement 'ShelXL (Sheldrick, 2015)'
_computing_structure_solution 'ShelXT (Sheldrick, 2015)'
_diffrn_ambient_environment N~2~
_diffrn_ambient_temperature 100.01(10)
_diffrn_detector 'CCD plate'
_diffrn_measured_fraction_theta_full 1.000
_diffrn_measured_fraction_theta_max 0.993
_diffrn_measurement_details
;
List of Runs (angles in degrees, time in seconds):

  # Type    Start    End  Width  t~exp~   \w     \q     \k     \f   Frames
--------------------------------------------------------------------------
  1  \w    -89.00  17.00   0.50    0.50    --    0.00 -38.00  90.00  212
  2  \w    -33.00  31.00   0.50    0.50    --    0.00 -82.00 -60.00  128
  3  \w    -46.00  29.00   0.50    0.50    --    0.00 -77.00  90.00  150
  4  \w     17.00 130.00   0.50    0.50    --  106.20 -61.00-180.00  226
  5  \w     17.00 130.00   0.50    0.50    --  106.20 -15.00-180.00  226
  6  \w     17.00 136.00   0.50    0.50    --  106.20 -77.00-180.00  238
  7  \w     17.00 123.00   0.50    0.50    --  106.20 -30.00 -90.00  212
  8  \w     89.00 196.00   0.50    0.50    --  106.20  40.00 159.42  214
  9  \w     17.00 126.00   0.50    0.50    --  106.20 -45.00 -90.00  218
 10  \w     17.00 123.00   0.50    0.50    --  106.20 -30.00 150.00  212
 11  \w    -33.00  31.00   0.50    0.50    --    0.00 -82.00 150.00  128
 12  \w    -46.00  29.00   0.50    0.50    --    0.00 -77.00-150.00  150
 13  \w    -33.00  31.00   0.50    0.50    --    0.00 -82.00   0.00  128
 14  \w     83.00 123.00   0.50    0.50    --  106.20  15.00  30.00   80
 15  \w     80.00 196.00   0.50    0.50    --  106.20  77.00-150.00  232
 16  \w     83.00 196.00   0.50    0.50    --  106.20  15.00 -60.00  226
;
_diffrn_measurement_device 'four-circle diffractometer'
_diffrn_measurement_device_type 'XtaLAB AFC12 (RINC): Kappa single'
_diffrn_measurement_method '\w scans'
_diffrn_orient_matrix_type 'CrysAlisPro convention (1999,Acta A55,543-557)'
_diffrn_orient_matrix_UB_11 -0.1446514000
_diffrn_orient_matrix_UB_12 0.0524357000
_diffrn_orient_matrix_UB_13 -0.0168669000
_diffrn_orient_matrix_UB_21 -0.1391135000
_diffrn_orient_matrix_UB_22 -0.0533961000
_diffrn_orient_matrix_UB_23 -0.0186387000
_diffrn_orient_matrix_UB_31 -0.0858818000
_diffrn_orient_matrix_UB_32 -0.0018901000
_diffrn_orient_matrix_UB_33 0.0585953000
_diffrn_radiation_monochromator graphite
_diffrn_radiation_probe x-ray
_diffrn_radiation_type CuK\a
_diffrn_radiation_wavelength 1.54184
_diffrn_reflns_av_R_equivalents 0.0364
_diffrn_reflns_av_unetI/netI 0.0247
_diffrn_reflns_Laue_measured_fraction_full 1.000
_diffrn_reflns_Laue_measured_fraction_max 0.993
_diffrn_reflns_limit_h_max 8
_diffrn_reflns_limit_h_min -8
_diffrn_reflns_limit_k_max 25
_diffrn_reflns_limit_k_min -26
_diffrn_reflns_limit_l_max 30
_diffrn_reflns_limit_l_min -28
_diffrn_reflns_number 35646
_diffrn_reflns_point_group_measured_fraction_full 1.000
_diffrn_reflns_point_group_measured_fraction_max 0.986
_diffrn_reflns_theta_full 67.684
_diffrn_reflns_theta_max 79.341
_diffrn_reflns_theta_min 2.820
_diffrn_source 'fine-focus sealed X-ray tube'
_diffrn_source_type 'Enhance (Cu) X-ray Source'
_exptl_absorpt_coefficient_mu 2.031
_exptl_absorpt_correction_T_max 1.00000
_exptl_absorpt_correction_T_min 0.80163
_exptl_absorpt_correction_type multi-scan
_exptl_absorpt_process_details
;
CrysAlisPro 1.171.39.28b (Rigaku Oxford Diffraction, 2015)
Empirical absorption correction using spherical harmonics,
 implemented in SCALE3 ABSPACK scaling algorithm.
;
_exptl_crystal_colour 'clear light green'
_exptl_crystal_colour_lustre clear
_exptl_crystal_colour_modifier light
_exptl_crystal_colour_primary green
_exptl_crystal_density_diffrn 1.523
_exptl_crystal_description block
_exptl_crystal_F_000 1680
_exptl_crystal_size_max 0.05
_exptl_crystal_size_mid 0.05
_exptl_crystal_size_min 0.05
_refine_diff_density_max 0.254
_refine_diff_density_min -0.354
_refine_diff_density_rms 0.058
_refine_ls_abs_structure_details
;
 Flack x determined using 2893 quotients [(I+)-(I-)]/[(I+)+(I-)]
 (Parsons, Flack and Wagner, Acta Cryst. B69 (2013) 249-259).
;
_refine_ls_abs_structure_Flack 0.001(6)
_refine_ls_extinction_method none
_refine_ls_goodness_of_fit_ref 1.079
_refine_ls_hydrogen_treatment constr
_refine_ls_matrix_type full
_refine_ls_number_parameters 520
_refine_ls_number_reflns 7494
_refine_ls_number_restraints 0
_refine_ls_restrained_S_all 1.079
_refine_ls_R_factor_all 0.0438
_refine_ls_R_factor_gt 0.0412
_refine_ls_shift/su_max 0.001
_refine_ls_shift/su_mean 0.000
_refine_ls_structure_factor_coef Fsqd
_refine_ls_weighting_details 'w=1/[\s^2^(Fo^2^)+(0.0486P)^2^+2.7002P] where P=(Fo^2^+2Fc^2^)/3'
_refine_ls_weighting_scheme calc
_refine_ls_wR_factor_gt 0.1048
_refine_ls_wR_factor_ref 0.1062
_reflns_Friedel_coverage 0.755
_reflns_Friedel_fraction_full 1.000
_reflns_Friedel_fraction_max 0.976
_reflns_number_gt 7090
_reflns_number_total 7494
_reflns_threshold_expression 'I > 2\s(I)'
_cod_data_source_file np0c00719_si_002.cif
_cod_data_source_block fzj_5d-1-1
_cod_database_code 1559199
_shelx_shelxl_version_number 2018/1
_shelx_space_group_comment
;
The symmetry employed for this shelxl refinement is uniquely defined
by the following loop, which should always be used as a source of
symmetry information in preference to the above space-group names.
They are only intended as comments.
;
_reflns_odcompleteness_completeness 99.95
_reflns_odcompleteness_iscentric 1
_reflns_odcompleteness_theta 71.98
_olex2_refinement_description
;
1. Fixed Uiso
 At 1.2 times of:
  All C(H) groups, All C(H,H) groups, All C(H,H,H,H) groups
 At 1.5 times of:
  All C(H,H,H) groups, All O(H) groups
2. Restrained distances
 C01F-C01K \\sim C01L-C01K
 with sigma of 0.02
3. Uiso/Uaniso restraints and constraints
Uanis(C01K) = Uanis(C01L)
4. Others
 Sof(H01E)=Sof(H01F)=Sof(C01L)=Sof(H01J)=Sof(H01K)=Sof(H01L)=1-FVAR(1)
 Sof(H01C)=Sof(H01D)=Sof(C01K)=Sof(H01G)=Sof(H01H)=Sof(H01I)=FVAR(1)
5.a Secondary CH2 refined with riding coordinates:
 C00K(H00B,H00C), C00Y(H00D,H00E), C011(H01M,H01N), C018(H01O,H01P), C019(H01Q,
 H01R), C01A(H01S,H01T), C01D(H01A,H01B), C01F(H01C,H01D), C01F(H01E,H01F)
5.b Aromatic/amide H refined with riding coordinates:
 C00S(H00S), C00U(H00U), C010(H010), C01H(H01X), C01I(H01Y), C01J(H01Z)
5.c Idealised Me refined as rotating group:
 C01G(H01U,H01V,H01W), C01K(H01G,H01H,H01I), C01L(H01J,H01K,H01L)
5.d Idealised tetrahedral OH refined as rotating group:
 O003(H003), O004(H004), O007(H007), O009(H009), O00A(H00A), O00B(H00F),
 O00C(H00G), O00G(H00H)
;
_olex2_submission_special_instructions 'No special instructions were received'
_oxdiff_exptl_absorpt_empirical_details
;
Empirical correction (ABSPACK) includes:
- Absorption correction using spherical harmonics
- Frame scaling
;
_oxdiff_exptl_absorpt_empirical_full_max 1.286
_oxdiff_exptl_absorpt_empirical_full_min 0.843

loop_
_space_group_symop_operation_xyz
'x, y, z'
'-x+1/2, -y, z+1/2'
'-x, y+1/2, -z+1/2'
'x+1/2, -y+1/2, -z'

loop_
_atom_site_label
_atom_site_type_symbol
_atom_site_fract_x
_atom_site_fract_y
_atom_site_fract_z
_atom_site_U_iso_or_equiv
_atom_site_adp_type
_atom_site_occupancy
_atom_site_site_symmetry_order
_atom_site_calc_flag
_atom_site_refinement_flags_posn
_atom_site_refinement_flags_adp
_atom_site_refinement_flags_occupancy
_atom_site_disorder_assembly
_atom_site_disorder_group
S001 S 0.76289(13) 0.48125(4) 0.59274(3) 0.02490(18) Uani 1 1 d . . . . .
S002 S 0.68479(13) 0.60143(4) 0.71545(4) 0.0283(2) Uani 1 1 d . . . . .
O003 O 0.9451(3) 0.67590(11) 0.85202(10) 0.0227(5) Uani 1 1 d . . . . .
H003 H 1.060267 0.672044 0.849021 0.034 Uiso 1 1 calc GR . . . .
O004 O 0.3443(3) 0.63081(11) 0.87582(10) 0.0247(5) Uani 1 1 d . . . . .
H004 H 0.327816 0.591715 0.880256 0.037 Uiso 1 1 calc GR . . . .
O005 O 0.4147(4) 0.50994(11) 0.86347(11) 0.0280(5) Uani 1 1 d . . . . .
O006 O 1.0958(4) 0.57075(12) 0.78038(12) 0.0317(6) Uani 1 1 d . . . . .
O007 O 0.9169(4) 0.35101(12) 0.47491(11) 0.0308(6) Uani 1 1 d . . . . .
H007 H 1.021482 0.335326 0.481302 0.046 Uiso 1 1 calc GR . . . .
O008 O 1.1604(4) 0.71669(12) 0.76899(11) 0.0297(6) Uani 1 1 d . . . . .
O009 O 0.7811(4) 0.78862(10) 0.80942(11) 0.0274(5) Uani 1 1 d . . . . .
H009 H 0.831995 0.788193 0.839926 0.041 Uiso 1 1 calc GR . . . .
O00A O 0.4675(4) 0.38837(12) 0.84239(12) 0.0327(6) Uani 1 1 d . . . . .
H00A H 0.408995 0.420491 0.852951 0.049 Uiso 1 1 calc GR . . . .
O00B O 0.6395(4) 0.27897(11) 0.53301(11) 0.0349(6) Uani 1 1 d . . . . .
H00F H 0.688944 0.263448 0.505298 0.052 Uiso 1 1 calc GR . . . .
O00C O 0.4282(4) 0.45737(13) 0.42256(12) 0.0350(6) Uani 1 1 d . . . . .
H00G H 0.444204 0.496419 0.417685 0.053 Uiso 1 1 calc GR . . . .
O00D O 1.0780(4) 0.31242(12) 0.57115(12) 0.0326(6) Uani 1 1 d . . . . .
O00E O 0.5851(4) 0.56700(13) 0.43194(11) 0.0359(6) Uani 1 1 d . . . . .
O00F O 1.1698(4) 0.44719(13) 0.52479(13) 0.0395(7) Uani 1 1 d . . . . .
O00G O 0.7420(5) 0.67904(14) 0.44348(15) 0.0521(8) Uani 1 1 d . . . . .
H00H H 0.660251 0.653281 0.433477 0.078 Uiso 1 1 calc GR . . . .
C00H C 0.6365(5) 0.40679(16) 0.82202(15) 0.0256(7) Uani 1 1 d . . . . .
C00I C 1.0042(5) 0.69745(15) 0.75558(15) 0.0235(7) Uani 1 1 d . . . . .
C00J C 0.8622(5) 0.67503(15) 0.79950(14) 0.0217(7) Uani 1 1 d . . . . .
C00K C 0.5554(5) 0.71052(15) 0.84292(14) 0.0230(7) Uani 1 1 d . . . . .
H00B H 0.604641 0.725101 0.878275 0.028 Uiso 1 1 calc R . . . .
H00C H 0.441139 0.735197 0.835416 0.028 Uiso 1 1 calc R . . . .
C00L C 0.9316(5) 0.55607(15) 0.78865(14) 0.0235(7) Uani 1 1 d . . . . .
C00M C 0.8715(5) 0.48717(15) 0.79618(14) 0.0232(7) Uani 1 1 d . . . . .
C00N C 0.7108(5) 0.54100(16) 0.46256(15) 0.0284(8) Uani 1 1 d . . . . .
C00O C 0.6132(5) 0.59158(15) 0.82707(14) 0.0207(6) Uani 1 1 d . . . . .
C00P C 0.6950(5) 0.47438(16) 0.47946(13) 0.0228(6) Uani 1 1 d . . . . .
C00Q C 0.7760(5) 0.60688(15) 0.78854(14) 0.0218(6) Uani 1 1 d . . . . .
C00R C 0.5034(5) 0.64042(16) 0.84786(14) 0.0217(6) Uani 1 1 d . . . . .
C00S C 0.9349(6) 0.37398(17) 0.78369(17) 0.0310(8) Uani 1 1 d . . . . .
H00S H 1.015888 0.341044 0.772064 0.037 Uiso 1 1 calc R . . . .
C00T C 0.8308(5) 0.44943(15) 0.52279(14) 0.0228(7) Uani 1 1 d . . . . .
C00U C 0.7590(6) 0.35829(16) 0.80422(15) 0.0296(8) Uani 1 1 d . . . . .
H00U H 0.721922 0.314983 0.806204 0.036 Uiso 1 1 calc R . . . .
C00V C 0.7009(5) 0.72630(15) 0.79828(14) 0.0227(7) Uani 1 1 d . . . . .
C00W C 0.9386(5) 0.34666(16) 0.57540(16) 0.0264(7) Uani 1 1 d . . . . .
C00X C 1.0271(5) 0.47851(18) 0.51678(16) 0.0290(7) Uani 1 1 d . . . . .
C00Y C 0.9290(5) 0.70120(17) 0.69745(15) 0.0270(7) Uani 1 1 d . . . . .
H00D H 0.994278 0.669770 0.674399 0.032 Uiso 1 1 calc R . . . .
H00E H 0.952863 0.744155 0.682454 0.032 Uiso 1 1 calc R . . . .
C00Z C 0.7170(5) 0.68745(17) 0.69658(15) 0.0285(8) Uani 1 1 d . . . . .
C010 C 0.9937(6) 0.43855(16) 0.78002(15) 0.0277(7) Uani 1 1 d . . . . .
H010 H 1.113902 0.448657 0.766820 0.033 Uiso 1 1 calc R . . . .
C011 C 0.5734(6) 0.42164(18) 0.67626(16) 0.0311(8) Uani 1 1 d . . . . .
H01M H 0.542597 0.381582 0.695413 0.037 Uiso 1 1 calc R . . . .
H01N H 0.663090 0.445255 0.699089 0.037 Uiso 1 1 calc R . . . .
C012 C 0.6893(5) 0.47269(15) 0.81718(14) 0.0226(7) Uani 1 1 d . . . . .
C013 C 0.5527(5) 0.43578(17) 0.45933(14) 0.0265(7) Uani 1 1 d . . . . .
C014 C 0.5639(5) 0.52477(16) 0.83709(13) 0.0213(6) Uani 1 1 d . . . . .
C015 C 0.8752(6) 0.57955(18) 0.47915(18) 0.0341(8) Uani 1 1 d . . . . .
C016 C 0.8371(5) 0.37373(16) 0.52422(14) 0.0254(7) Uani 1 1 d . . . . .
C017 C 0.6701(5) 0.40449(16) 0.62139(14) 0.0254(7) Uani 1 1 d . . . . .
C018 C 0.8415(5) 0.36011(16) 0.62970(15) 0.0284(7) Uani 1 1 d . . . . .
H01O H 0.930250 0.380600 0.654905 0.034 Uiso 1 1 calc R . . . .
H01P H 0.800589 0.319458 0.646128 0.034 Uiso 1 1 calc R . . . .
C019 C 0.5336(5) 0.37423(17) 0.57963(15) 0.0271(7) Uani 1 1 d . . . . .
H01Q H 0.465800 0.338931 0.597409 0.033 Uiso 1 1 calc R . . . .
H01R H 0.441113 0.406666 0.568705 0.033 Uiso 1 1 calc R . . . .
C01A C 0.5266(6) 0.36657(17) 0.47481(16) 0.0294(8) Uani 1 1 d . . . . .
H01S H 0.571500 0.339318 0.444799 0.035 Uiso 1 1 calc R . . . .
H01T H 0.392444 0.358033 0.479719 0.035 Uiso 1 1 calc R . . . .
C01B C 0.6316(5) 0.34818(15) 0.52787(15) 0.0249(7) Uani 1 1 d . . . . .
C01C C 1.0320(6) 0.54923(19) 0.50379(19) 0.0368(9) Uani 1 1 d . . . . .
C01D C 0.6145(5) 0.72970(17) 0.73990(15) 0.0275(7) Uani 1 1 d . . . . .
H01A H 0.616475 0.774536 0.727527 0.033 Uiso 1 1 calc R . . . .
H01B H 0.483016 0.716149 0.741902 0.033 Uiso 1 1 calc R . . . .
C01E C 0.8839(7) 0.6466(2) 0.4679(2) 0.0468(11) Uani 1 1 d . . . . .
C01F C 0.6282(7) 0.6978(2) 0.63927(17) 0.0391(9) Uani 1 1 d D . . . .
H01C H 0.494881 0.686702 0.641893 0.047 Uiso 0.617(7) 1 calc R . P A 1
H01D H 0.635274 0.743831 0.630836 0.047 Uiso 0.617(7) 1 calc R . P A 1
H01E H 0.630237 0.743998 0.631277 0.047 Uiso 0.383(7) 1 calc R . P A 2
H01F H 0.708427 0.676636 0.612122 0.047 Uiso 0.383(7) 1 calc R . P A 2
C01G C 0.3942(6) 0.4619(2) 0.67107(19) 0.0403(10) Uani 1 1 d . . . . .
H01U H 0.417753 0.498524 0.647416 0.060 Uiso 1 1 calc GR . . . .
H01V H 0.356384 0.477012 0.707010 0.060 Uiso 1 1 calc GR . . . .
H01W H 0.294978 0.435749 0.655512 0.060 Uiso 1 1 calc GR . . . .
C01H C 1.1925(7) 0.5839(2) 0.5168(3) 0.0666(17) Uani 1 1 d . . . . .
H01X H 1.296908 0.563366 0.532472 0.080 Uiso 1 1 calc R . . . .
C01I C 1.0444(9) 0.6808(2) 0.4828(3) 0.075(2) Uani 1 1 d . . . . .
H01Y H 1.049193 0.725442 0.476666 0.090 Uiso 1 1 calc R . . . .
C01J C 1.1958(9) 0.6503(3) 0.5062(4) 0.091(3) Uani 1 1 d . . . . .
H01Z H 1.303111 0.674233 0.515258 0.109 Uiso 1 1 calc R . . . .
C01K C 0.7054(11) 0.6633(3) 0.5934(3) 0.0392(13) Uani 0.617(7) 1 d D . P A 1
H01G H 0.836532 0.674554 0.589049 0.059 Uiso 0.617(7) 1 calc GR . P A 1
H01H H 0.637168 0.674574 0.560421 0.059 Uiso 0.617(7) 1 calc GR . P A 1
H01I H 0.694444 0.617389 0.599883 0.059 Uiso 0.617(7) 1 calc GR . P A 1
C01L C 0.4325(17) 0.6743(5) 0.6312(5) 0.0392(13) Uani 0.383(7) 1 d D . P A 2
H01J H 0.424553 0.629476 0.642134 0.059 Uiso 0.383(7) 1 calc GR . P A 2
H01K H 0.398277 0.678298 0.592932 0.059 Uiso 0.383(7) 1 calc GR . P A 2
H01L H 0.347274 0.699665 0.653391 0.059 Uiso 0.383(7) 1 calc GR . P A 2

loop_
_atom_site_aniso_label
_atom_site_aniso_U_11
_atom_site_aniso_U_22
_atom_site_aniso_U_33
_atom_site_aniso_U_23
_atom_site_aniso_U_13
_atom_site_aniso_U_12
S001 0.0329(4) 0.0189(3) 0.0228(4) -0.0009(3) 0.0012(3) -0.0030(3)
S002 0.0383(5) 0.0243(4) 0.0224(4) -0.0007(3) -0.0019(4) -0.0090(3)
O003 0.0215(11) 0.0241(11) 0.0225(12) -0.0004(9) -0.0032(9) 0.0006(9)
O004 0.0244(12) 0.0207(10) 0.0290(13) 0.0001(9) 0.0046(10) 0.0001(9)
O005 0.0278(12) 0.0226(11) 0.0337(14) 0.0025(10) 0.0078(11) -0.0009(10)
O006 0.0249(13) 0.0245(11) 0.0456(16) -0.0036(11) 0.0081(12) -0.0025(10)
O007 0.0360(14) 0.0267(12) 0.0297(14) -0.0018(10) 0.0043(11) 0.0085(11)
O008 0.0256(13) 0.0277(12) 0.0359(14) 0.0020(10) 0.0002(11) -0.0043(10)
O009 0.0318(13) 0.0163(10) 0.0340(14) 0.0003(9) -0.0018(11) -0.0037(10)
O00A 0.0332(14) 0.0200(11) 0.0450(16) 0.0004(11) 0.0071(12) -0.0034(10)
O00B 0.0523(17) 0.0175(11) 0.0350(15) -0.0015(10) -0.0041(13) -0.0046(11)
O00C 0.0396(15) 0.0338(13) 0.0316(14) 0.0025(11) -0.0137(12) 0.0032(12)
O00D 0.0322(13) 0.0245(12) 0.0411(16) 0.0058(11) -0.0024(12) 0.0059(11)
O00E 0.0451(16) 0.0310(13) 0.0317(14) 0.0077(11) -0.0039(13) 0.0116(12)
O00F 0.0264(14) 0.0362(14) 0.0558(19) 0.0120(13) -0.0017(13) 0.0007(11)
O00G 0.065(2) 0.0286(13) 0.063(2) 0.0166(14) 0.0021(18) 0.0066(15)
C00H 0.0307(18) 0.0209(15) 0.0251(17) 0.0012(13) -0.0001(14) 0.0000(14)
C00I 0.0243(16) 0.0163(14) 0.0300(18) -0.0011(13) 0.0003(14) -0.0020(13)
C00J 0.0243(16) 0.0191(14) 0.0217(16) -0.0014(12) -0.0008(13) -0.0008(13)
C00K 0.0246(16) 0.0171(14) 0.0273(17) -0.0030(12) 0.0018(14) 0.0021(12)
C00L 0.0275(17) 0.0204(15) 0.0227(16) -0.0025(13) 0.0030(14) -0.0024(13)
C00M 0.0281(17) 0.0195(14) 0.0221(17) 0.0002(12) -0.0020(13) -0.0011(13)
C00N 0.0353(19) 0.0255(16) 0.0243(17) 0.0035(13) 0.0065(15) 0.0075(14)
C00O 0.0221(15) 0.0203(14) 0.0196(15) -0.0010(12) -0.0008(12) 0.0004(12)
C00P 0.0269(16) 0.0255(15) 0.0159(15) 0.0003(12) 0.0024(13) 0.0037(13)
C00Q 0.0244(16) 0.0190(14) 0.0218(15) 0.0000(12) -0.0003(13) -0.0019(12)
C00R 0.0204(15) 0.0227(15) 0.0218(16) 0.0006(12) 0.0000(13) -0.0024(13)
C00S 0.039(2) 0.0216(15) 0.0328(19) -0.0013(14) 0.0034(17) 0.0081(14)
C00T 0.0240(16) 0.0197(14) 0.0246(17) 0.0030(12) 0.0024(14) -0.0001(12)
C00U 0.040(2) 0.0182(14) 0.0308(18) 0.0004(13) -0.0009(17) 0.0005(15)
C00V 0.0247(16) 0.0173(14) 0.0260(17) 0.0003(12) -0.0025(13) -0.0024(12)
C00W 0.0289(17) 0.0170(14) 0.0334(19) 0.0030(13) -0.0049(15) -0.0003(13)
C00X 0.0288(18) 0.0278(17) 0.0303(19) 0.0044(14) -0.0017(15) -0.0003(14)
C00Y 0.0355(19) 0.0239(16) 0.0216(17) 0.0024(13) 0.0030(15) -0.0063(14)
C00Z 0.035(2) 0.0259(16) 0.0250(17) 0.0019(13) -0.0014(15) -0.0025(15)
C010 0.0315(18) 0.0250(16) 0.0266(18) 0.0002(14) 0.0027(15) 0.0022(14)
C011 0.039(2) 0.0302(18) 0.0238(17) 0.0001(14) 0.0005(16) -0.0079(16)
C012 0.0273(16) 0.0183(14) 0.0223(16) 0.0005(11) -0.0014(13) 0.0019(13)
C013 0.0298(18) 0.0309(17) 0.0187(16) -0.0008(13) -0.0023(14) 0.0053(14)
C014 0.0215(15) 0.0218(15) 0.0206(16) 0.0007(12) 0.0013(12) -0.0008(13)
C015 0.038(2) 0.0247(17) 0.039(2) 0.0080(15) 0.0076(17) -0.0012(15)
C016 0.0320(18) 0.0205(14) 0.0236(17) -0.0007(12) -0.0003(15) 0.0039(13)
C017 0.0317(18) 0.0208(15) 0.0237(17) 0.0019(13) -0.0023(14) -0.0032(14)
C018 0.0355(19) 0.0228(16) 0.0268(18) 0.0044(13) -0.0057(16) -0.0022(14)
C019 0.0302(18) 0.0235(15) 0.0277(18) 0.0029(13) -0.0009(14) -0.0035(14)
C01A 0.0345(19) 0.0291(17) 0.0245(18) -0.0028(14) -0.0045(15) -0.0022(15)
C01B 0.0308(17) 0.0191(15) 0.0250(18) 0.0006(13) -0.0027(14) 0.0011(13)
C01C 0.034(2) 0.0287(18) 0.048(2) 0.0101(17) 0.0057(18) -0.0031(16)
C01D 0.0287(18) 0.0241(15) 0.0296(19) 0.0024(14) -0.0055(15) 0.0024(14)
C01E 0.052(3) 0.030(2) 0.059(3) 0.018(2) 0.010(2) 0.0027(19)
C01F 0.048(2) 0.042(2) 0.027(2) 0.0069(16) -0.0076(18) -0.0092(19)
C01G 0.040(2) 0.043(2) 0.038(2) -0.0083(18) 0.0122(18) -0.0056(18)
C01H 0.039(3) 0.041(2) 0.119(5) 0.023(3) -0.013(3) -0.015(2)
C01I 0.065(3) 0.029(2) 0.132(6) 0.027(3) -0.001(4) -0.015(2)
C01J 0.059(4) 0.047(3) 0.167(8) 0.031(4) -0.018(4) -0.028(3)
C01K 0.056(4) 0.033(3) 0.029(3) 0.000(2) -0.008(3) 0.008(2)
C01L 0.056(4) 0.033(3) 0.029(3) 0.000(2) -0.008(3) 0.008(2)

loop_
_atom_type_symbol
_atom_type_description
_atom_type_scat_dispersion_real
_atom_type_scat_dispersion_imag
_atom_type_scat_source
C C 0.0181 0.0091 'International Tables Vol C Tables 4.2.6.8 and 6.1.1.4'
H H 0.0000 0.0000 'International Tables Vol C Tables 4.2.6.8 and 6.1.1.4'
O O 0.0492 0.0322 'International Tables Vol C Tables 4.2.6.8 and 6.1.1.4'
S S 0.3331 0.5567 'International Tables Vol C Tables 4.2.6.8 and 6.1.1.4'

loop_
_geom_angle_atom_site_label_1
_geom_angle_atom_site_label_2
_geom_angle_atom_site_label_3
_geom_angle
_geom_angle_site_symmetry_1
_geom_angle_site_symmetry_3
_geom_angle_publ_flag
C017 S001 C00T 97.48(15) . . ?
C00Z S002 C00Q 97.64(15) . . ?
C00J O003 H003 109.5 . . ?
C00R O004 H004 109.5 . . ?
C016 O007 H007 109.5 . . ?
C00V O009 H009 109.5 . . ?
C00H O00A H00A 109.5 . . ?
C01B O00B H00F 109.5 . . ?
C013 O00C H00G 109.5 . . ?
C01E O00G H00H 109.5 . . ?
O00A C00H C00U 117.6(3) . . ?
O00A C00H C012 122.3(3) . . ?
C00U C00H C012 120.1(3) . . ?
O008 C00I C00J 120.5(3) . . ?
O008 C00I C00Y 123.6(3) . . ?
C00Y C00I C00J 115.6(3) . . ?
O003 C00J C00I 110.6(3) . . ?
O003 C00J C00Q 109.3(3) . . ?
O003 C00J C00V 108.4(3) . . ?
C00I C00J C00Q 114.2(3) . . ?
C00I C00J C00V 105.2(3) . . ?
C00Q C00J C00V 108.9(3) . . ?
H00B C00K H00C 107.5 . . ?
C00R C00K H00B 108.4 . . ?
C00R C00K H00C 108.4 . . ?
C00R C00K C00V 115.3(3) . . ?
C00V C00K H00B 108.4 . . ?
C00V C00K H00C 108.4 . . ?
O006 C00L C00M 121.9(3) . . ?
O006 C00L C00Q 121.3(3) . . ?
C00M C00L C00Q 116.7(3) . . ?
C010 C00M C00L 118.6(3) . . ?
C010 C00M C012 121.2(3) . . ?
C012 C00M C00L 120.2(3) . . ?
O00E C00N C00P 120.8(4) . . ?
O00E C00N C015 119.0(3) . . ?
C00P C00N C015 120.2(3) . . ?
C00R C00O C00Q 120.3(3) . . ?
C00R C00O C014 120.3(3) . . ?
C014 C00O C00Q 119.1(3) . . ?
C00N C00P C00T 118.2(3) . . ?
C013 C00P C00N 120.7(3) . . ?
C013 C00P C00T 121.0(3) . . ?
C00J C00Q S002 110.4(2) . . ?
C00L C00Q S002 102.0(2) . . ?
C00L C00Q C00J 109.8(3) . . ?
C00O C00Q S002 107.8(2) . . ?
C00O C00Q C00J 112.4(3) . . ?
C00O C00Q C00L 113.9(3) . . ?
O004 C00R C00K 113.2(3) . . ?
O004 C00R C00O 124.0(3) . . ?
C00O C00R C00K 122.8(3) . . ?
C00U C00S H00S 119.5 . . ?
C00U C00S C010 121.0(3) . . ?
C010 C00S H00S 119.5 . . ?
C00P C00T S001 110.1(2) . . ?
C00P C00T C00X 112.3(3) . . ?
C00P C00T C016 111.9(3) . . ?
C00X C00T S001 100.5(2) . . ?
C00X C00T C016 111.8(3) . . ?
C016 C00T S001 109.6(2) . . ?
C00H C00U H00U 119.8 . . ?
C00S C00U C00H 120.3(3) . . ?
C00S C00U H00U 119.8 . . ?
O009 C00V C00J 108.5(3) . . ?
O009 C00V C00K 109.0(3) . . ?
O009 C00V C01D 106.8(3) . . ?
C00K C00V C00J 109.6(3) . . ?
C00K C00V C01D 113.1(3) . . ?
C01D C00V C00J 109.8(3) . . ?
O00D C00W C016 121.4(3) . . ?
O00D C00W C018 123.3(3) . . ?
C018 C00W C016 115.1(3) . . ?
O00F C00X C00T 122.3(3) . . ?
O00F C00X C01C 122.3(3) . . ?
C01C C00X C00T 115.3(3) . . ?
C00I C00Y H00D 109.6 . . ?
C00I C00Y H00E 109.6 . . ?
C00I C00Y C00Z 110.5(3) . . ?
H00D C00Y H00E 108.1 . . ?
C00Z C00Y H00D 109.6 . . ?
C00Z C00Y H00E 109.6 . . ?
C00Y C00Z S002 107.2(2) . . ?
C00Y C00Z C01D 110.3(3) . . ?
C00Y C00Z C01F 112.8(3) . . ?
C01D C00Z S002 108.4(2) . . ?
C01F C00Z S002 107.9(3) . . ?
C01F C00Z C01D 110.1(3) . . ?
C00M C010 C00S 119.2(3) . . ?
C00M C010 H010 120.4 . . ?
C00S C010 H010 120.4 . . ?
H01M C011 H01N 107.5 . . ?
C017 C011 H01M 108.5 . . ?
C017 C011 H01N 108.5 . . ?
C01G C011 H01M 108.5 . . ?
C01G C011 H01N 108.5 . . ?
C01G C011 C017 115.2(3) . . ?
C00H C012 C00M 118.2(3) . . ?
C00H C012 C014 121.0(3) . . ?
C00M C012 C014 120.7(3) . . ?
O00C C013 C00P 122.0(3) . . ?
O00C C013 C01A 114.1(3) . . ?
C00P C013 C01A 123.9(3) . . ?
O005 C014 C00O 121.0(3) . . ?
O005 C014 C012 119.2(3) . . ?
C00O C014 C012 119.7(3) . . ?
C01C C015 C00N 120.1(3) . . ?
C01C C015 C01E 118.9(4) . . ?
C01E C015 C00N 120.9(4) . . ?
O007 C016 C00T 109.1(3) . . ?
O007 C016 C00W 112.2(3) . . ?
O007 C016 C01B 108.2(3) . . ?
C00W C016 C00T 113.2(3) . . ?
C00W C016 C01B 105.6(3) . . ?
C01B C016 C00T 108.3(3) . . ?
C011 C017 S001 106.6(2) . . ?
C018 C017 S001 106.3(2) . . ?
C018 C017 C011 112.1(3) . . ?
C019 C017 S001 109.0(2) . . ?
C019 C017 C011 112.6(3) . . ?
C019 C017 C018 110.0(3) . . ?
C00W C018 C017 110.8(3) . . ?
C00W C018 H01O 109.5 . . ?
C00W C018 H01P 109.5 . . ?
C017 C018 H01O 109.5 . . ?
C017 C018 H01P 109.5 . . ?
H01O C018 H01P 108.1 . . ?
C017 C019 H01Q 108.9 . . ?
C017 C019 H01R 108.9 . . ?
H01Q C019 H01R 107.7 . . ?
C01B C019 C017 113.5(3) . . ?
C01B C019 H01Q 108.9 . . ?
C01B C019 H01R 108.9 . . ?
C013 C01A H01S 109.0 . . ?
C013 C01A H01T 109.0 . . ?
C013 C01A C01B 112.9(3) . . ?
H01S C01A H01T 107.8 . . ?
C01B C01A H01S 109.0 . . ?
C01B C01A H01T 109.0 . . ?
O00B C01B C016 107.9(3) . . ?
O00B C01B C019 107.2(3) . . ?
O00B C01B C01A 109.8(3) . . ?
C019 C01B C016 110.7(3) . . ?
C019 C01B C01A 112.4(3) . . ?
C01A C01B C016 108.8(3) . . ?
C015 C01C C00X 120.4(4) . . ?
C01H C01C C00X 118.6(4) . . ?
C01H C01C C015 121.1(4) . . ?
C00V C01D C00Z 114.3(3) . . ?
C00V C01D H01A 108.7 . . ?
C00V C01D H01B 108.7 . . ?
C00Z C01D H01A 108.7 . . ?
C00Z C01D H01B 108.7 . . ?
H01A C01D H01B 107.6 . . ?
O00G C01E C015 122.7(4) . . ?
O00G C01E C01I 118.2(4) . . ?
C01I C01E C015 119.1(4) . . ?
C00Z C01F H01C 107.7 . . ?
C00Z C01F H01D 107.7 . . ?
C00Z C01F H01E 108.0 . . ?
C00Z C01F H01F 108.0 . . ?
H01C C01F H01D 107.1 . . ?
H01E C01F H01F 107.3 . . ?
C01K C01F C00Z 118.4(4) . . ?
C01K C01F H01C 107.7 . . ?
C01K C01F H01D 107.7 . . ?
C01L C01F C00Z 117.1(5) . . ?
C01L C01F H01E 108.0 . . ?
C01L C01F H01F 108.0 . . ?
C011 C01G H01U 109.5 . . ?
C011 C01G H01V 109.5 . . ?
C011 C01G H01W 109.5 . . ?
H01U C01G H01V 109.5 . . ?
H01U C01G H01W 109.5 . . ?
H01V C01G H01W 109.5 . . ?
C01C C01H H01X 120.6 . . ?
C01C C01H C01J 118.8(5) . . ?
C01J C01H H01X 120.6 . . ?
C01E C01I H01Y 119.5 . . ?
C01J C01I C01E 121.0(4) . . ?
C01J C01I H01Y 119.5 . . ?
C01H C01J H01Z 119.4 . . ?
C01I C01J C01H 121.2(5) . . ?
C01I C01J H01Z 119.4 . . ?
C01F C01K H01G 109.5 . . ?
C01F C01K H01H 109.5 . . ?
C01F C01K H01I 109.5 . . ?
H01G C01K H01H 109.5 . . ?
H01G C01K H01I 109.5 . . ?
H01H C01K H01I 109.5 . . ?
C01F C01L H01J 109.5 . . ?
C01F C01L H01K 109.5 . . ?
C01F C01L H01L 109.5 . . ?
H01J C01L H01K 109.5 . . ?
H01J C01L H01L 109.5 . . ?
H01K C01L H01L 109.5 . . ?

loop_
_geom_bond_atom_site_label_1
_geom_bond_atom_site_label_2
_geom_bond_distance
_geom_bond_site_symmetry_2
_geom_bond_publ_flag
S001 C00T 1.875(4) . ?
S001 C017 1.845(3) . ?
S002 C00Q 1.883(3) . ?
S002 C00Z 1.842(4) . ?
O003 H003 0.8200 . ?
O003 C00J 1.398(4) . ?
O004 H004 0.8200 . ?
O004 C00R 1.325(4) . ?
O005 C014 1.268(4) . ?
O006 C00L 1.214(4) . ?
O007 H007 0.8200 . ?
O007 C016 1.398(4) . ?
O008 C00I 1.215(4) . ?
O009 H009 0.8200 . ?
O009 C00V 1.427(4) . ?
O00A H00A 0.8200 . ?
O00A C00H 1.345(4) . ?
O00B H00F 0.8200 . ?
O00B C01B 1.431(4) . ?
O00C H00G 0.8200 . ?
O00C C013 1.326(4) . ?
O00D C00W 1.214(4) . ?
O00E C00N 1.273(5) . ?
O00F C00X 1.212(5) . ?
O00G H00H 0.8200 . ?
O00G C01E 1.340(6) . ?
C00H C00U 1.389(5) . ?
C00H C012 1.411(4) . ?
C00I C00J 1.531(5) . ?
C00I C00Y 1.504(5) . ?
C00J C00Q 1.551(4) . ?
C00J C00V 1.552(5) . ?
C00K H00B 0.9700 . ?
C00K H00C 0.9700 . ?
C00K C00R 1.493(4) . ?
C00K C00V 1.524(5) . ?
C00L C00M 1.491(4) . ?
C00L C00Q 1.516(5) . ?
C00M C010 1.377(5) . ?
C00M C012 1.414(5) . ?
C00N C00P 1.435(5) . ?
C00N C015 1.461(6) . ?
C00O C00Q 1.512(5) . ?
C00O C00R 1.365(5) . ?
C00O C014 1.439(4) . ?
C00P C00T 1.510(5) . ?
C00P C013 1.369(5) . ?
C00S H00S 0.9300 . ?
C00S C00U 1.375(6) . ?
C00S C010 1.395(5) . ?
C00T C00X 1.516(5) . ?
C00T C016 1.559(4) . ?
C00U H00U 0.9300 . ?
C00V C01D 1.539(5) . ?
C00W C016 1.534(5) . ?
C00W C018 1.506(5) . ?
C00X C01C 1.489(5) . ?
C00Y H00D 0.9700 . ?
C00Y H00E 0.9700 . ?
C00Y C00Z 1.523(5) . ?
C00Z C01D 1.541(5) . ?
C00Z C01F 1.535(5) . ?
C010 H010 0.9300 . ?
C011 H01M 0.9700 . ?
C011 H01N 0.9700 . ?
C011 C017 1.533(5) . ?
C011 C01G 1.518(6) . ?
C012 C014 1.471(5) . ?
C013 C01A 1.484(5) . ?
C015 C01C 1.403(6) . ?
C015 C01E 1.408(5) . ?
C016 C01B 1.545(5) . ?
C017 C018 1.529(5) . ?
C017 C019 1.528(5) . ?
C018 H01O 0.9700 . ?
C018 H01P 0.9700 . ?
C019 H01Q 0.9700 . ?
C019 H01R 0.9700 . ?
C019 C01B 1.527(5) . ?
C01A H01S 0.9700 . ?
C01A H01T 0.9700 . ?
C01A C01B 1.529(5) . ?
C01C C01H 1.375(6) . ?
C01D H01A 0.9700 . ?
C01D H01B 0.9700 . ?
C01E C01I 1.381(8) . ?
C01F H01C 0.9700 . ?
C01F H01D 0.9700 . ?
C01F H01E 0.9700 . ?
C01F H01F 0.9700 . ?
C01F C01K 1.425(8) . ?
C01F C01L 1.477(13) . ?
C01G H01U 0.9600 . ?
C01G H01V 0.9600 . ?
C01G H01W 0.9600 . ?
C01H H01X 0.9300 . ?
C01H C01J 1.389(7) . ?
C01I H01Y 0.9300 . ?
C01I C01J 1.363(9) . ?
C01J H01Z 0.9300 . ?
C01K H01G 0.9600 . ?
C01K H01H 0.9600 . ?
C01K H01I 0.9600 . ?
C01L H01J 0.9600 . ?
C01L H01K 0.9600 . ?
C01L H01L 0.9600 . ?
